data_2108783
loop_
_publ_author_name
'May, N\'ora Veronika'
'Nys, Kevin'
'Ching, H. Y. Vincent'
'Bereczki, Laura'
'Holczbauer, Tam\'as'
'Di Marco, Valerio B.'
'Bombicz, Petra'

_publ_section_title
;
 Crystal structures of zinc(II) complexes with
 \b-hydroxypyridinecarboxylate ligands: examples of structure-directing
 effects used in inorganic crystal engineering
;
_journal_coeditor_code LO5086
_journal_issue 2
_journal_name_full 'Acta Crystallographica Section B'
_journal_page_first
;
;
_journal_paper_doi 10.1107/S2052520621000299
_journal_volume 77
_journal_year 2021
_chemical_formula_iupac '[Zn (C7 H6 N1 O3)2 (H2 O1)2]'
_chemical_formula_moiety 'C14 H16 N2 O8 Zn'
_chemical_formula_sum 'C14 H16 N2 O8 Zn'
_chemical_formula_weight 405.66
_chemical_name_systematic
;
Diaquabis(1-methyl-4-oxidopyridinium-3-carboxylato)zinc(II)
;
_space_group_crystal_system triclinic
_space_group_IT_number 2
_space_group_name_Hall '-P 1'
_space_group_name_H-M_alt 'P -1'
_atom_sites_solution_hydrogens mixed
_atom_sites_solution_primary difmap
_atom_sites_solution_secondary difmap
_audit_creation_method SHELXL-2018/3
_cell_angle_alpha 97.966(7)
_cell_angle_beta 103.385(7)
_cell_angle_gamma 115.659(5)
_cell_formula_units_Z 1
_cell_length_a 7.2924(5)
_cell_length_b 7.4450(5)
_cell_length_c 8.0936(6)
_cell_measurement_reflns_used 5106
_cell_measurement_temperature 293(2)
_cell_measurement_theta_max 68.050
_cell_measurement_theta_min 5.840
_cell_volume 370.76(5)
_computing_cell_refinement
; 
RAPID-AUTO (Rigaku, 2015)
;
_computing_data_collection
;
RAPID-AUTO (Rigaku, 2015)
;
_computing_data_reduction
;
RAPID-AUTO (Rigaku, 2015)
;
_computing_molecular_graphics 'Mercury (Macrae et al., 2020)'
_computing_publication_material 'PLATON (Spek, 2020) and publCIF (Westrip, 2010)'
_computing_structure_refinement 'SHELXL2014 (Sheldrick, 2015b)'
_computing_structure_solution 'SIR2014 (Burla et al., 2015)'
_diffrn_ambient_temperature 293(2)
_diffrn_detector_area_resol_mean 10.0000
_diffrn_measured_fraction_theta_full 0.909
_diffrn_measured_fraction_theta_max 0.907
_diffrn_measurement_device 'Rigaku R-AXIS RAPID'
_diffrn_measurement_method dtprofit.ref
_diffrn_radiation_detector RX
_diffrn_radiation_monochromator 'Graphite Monochromator'
_diffrn_radiation_source 'Sealed Tube'
_diffrn_radiation_type CuK\a
_diffrn_radiation_wavelength 1.54187
_diffrn_reflns_av_R_equivalents 0.0293
_diffrn_reflns_av_unetI/netI 0.0246
_diffrn_reflns_Laue_measured_fraction_full 0.909
_diffrn_reflns_Laue_measured_fraction_max 0.907
_diffrn_reflns_limit_h_max 8
_diffrn_reflns_limit_h_min -8
_diffrn_reflns_limit_k_max 8
_diffrn_reflns_limit_k_min -8
_diffrn_reflns_limit_l_max 9
_diffrn_reflns_limit_l_min -9
_diffrn_reflns_number 5106
_diffrn_reflns_point_group_measured_fraction_full 0.909
_diffrn_reflns_point_group_measured_fraction_max 0.907
_diffrn_reflns_theta_full 67.687
_diffrn_reflns_theta_max 68.050
_diffrn_reflns_theta_min 5.840
_diffrn_source_current 40.0000
_diffrn_source_power 2.0000
_diffrn_source_voltage 50.0000
_exptl_absorpt_coefficient_mu 2.788
_exptl_absorpt_correction_T_max 0.828
_exptl_absorpt_correction_T_min 0.682
_exptl_absorpt_correction_type numerical
_exptl_absorpt_process_details
;
(NUMABS; Higashi, 2011)
;
_exptl_crystal_colour Colourless
_exptl_crystal_density_diffrn 1.817
_exptl_crystal_description Prism
_exptl_crystal_F_000 208
_exptl_crystal_size_max 0.45
_exptl_crystal_size_mid 0.40
_exptl_crystal_size_min 0.30
_refine_diff_density_max 0.336
_refine_diff_density_min -0.199
_refine_diff_density_rms 0.056
_refine_ls_extinction_method none
_refine_ls_goodness_of_fit_ref 1.164
_refine_ls_hydrogen_treatment constr
_refine_ls_matrix_type full
_refine_ls_number_parameters 116
_refine_ls_number_reflns 1225
_refine_ls_number_restraints 0
_refine_ls_restrained_S_all 1.164
_refine_ls_R_factor_all 0.0292
_refine_ls_R_factor_gt 0.0286
_refine_ls_shift/su_max 0.000
_refine_ls_shift/su_mean 0.000
_refine_ls_structure_factor_coef Fsqd
_refine_ls_weighting_details 'w=1/[\s^2^(Fo^2^)+(0.0327P)^2^+0.2713P] where P=(Fo^2^+2Fc^2^)/3'
_refine_ls_weighting_scheme calc
_refine_ls_wR_factor_gt 0.0747
_refine_ls_wR_factor_ref 0.0751
_reflns_Friedel_coverage 0.000
_reflns_number_gt 1209
_reflns_number_total 1225
_reflns_threshold_expression 'I > 2\s(I)'
_cod_data_source_file lo5086sup1.cif
_cod_data_source_block 1
_cod_database_code 2108783
_publcif_datablock.id {8ec8d5b9-49d5-4f5c-a2ce-e1d2d795c5be}

_shelx_shelxl_version_number 2018/3
_shelx_space_group_comment
;
The symmetry employed for this shelxl refinement is uniquely defined
by the following loop, which should always be used as a source of
symmetry information in preference to the above space-group names.
They are only intended as comments.
;

loop_
_space_group_symop_operation_xyz
'x, y, z'
'-x, -y, -z'

loop_
_atom_site_label
_atom_site_type_symbol
_atom_site_fract_x
_atom_site_fract_y
_atom_site_fract_z
_atom_site_U_iso_or_equiv
_atom_site_adp_type
_atom_site_occupancy
_atom_site_site_symmetry_order
_atom_site_calc_flag
_atom_site_refinement_flags_posn
_atom_site_refinement_flags_adp
_atom_site_refinement_flags_occupancy
_atom_site_disorder_assembly
_atom_site_disorder_group
Zn1 Zn 0.500000 0.000000 1.000000 0.02816(17) Uani 1 2 d S . P . .
O3 O 0.3261(3) -0.0816(3) 0.7352(2) 0.0334(4) Uani 1 1 d . . . . .
O2 O 0.3679(3) 0.1833(3) 1.0471(2) 0.0348(4) Uani 1 1 d . . . . .
O1 O 0.1882(3) 0.3530(3) 0.9867(2) 0.0361(4) Uani 1 1 d . . . . .
O4 O 0.2410(3) -0.2519(3) 1.0503(3) 0.0449(5) Uani 1 1 d . . . . .
H4W H 0.226577 -0.370817 1.023675 0.067 Uiso 1 1 d R U . . .
H4O H 0.122767 -0.261997 1.044745 0.067 Uiso 1 1 d R U . . .
N1 N 0.2390(3) 0.3371(3) 0.4956(3) 0.0301(5) Uani 1 1 d . . . . .
C4 C 0.2978(3) 0.0502(4) 0.6646(3) 0.0271(5) Uani 1 1 d . . . . .
C5 C 0.2800(3) 0.2213(4) 0.7551(3) 0.0257(5) Uani 1 1 d . . . . .
C6 C 0.2517(3) 0.3549(4) 0.6661(3) 0.0279(5) Uani 1 1 d . . . . .
H6 H 0.240469 0.463595 0.726192 0.033 Uiso 1 1 calc R U . . .
C2 C 0.2496(4) 0.1751(4) 0.4044(3) 0.0335(6) Uani 1 1 d . . . . .
H2 H 0.237621 0.160322 0.285802 0.040 Uiso 1 1 calc R U . . .
C3 C 0.2768(4) 0.0366(4) 0.4828(3) 0.0317(6) Uani 1 1 d . . . . .
H3 H 0.282202 -0.072214 0.416128 0.038 Uiso 1 1 calc R U . . .
C7 C 0.2794(3) 0.2541(3) 0.9425(3) 0.0266(5) Uani 1 1 d . . . . .
C8 C 0.2016(4) 0.4819(4) 0.4048(3) 0.0387(6) Uani 1 1 d . . . . .
H8A H 0.239830 0.605860 0.490561 0.058 Uiso 1 1 calc R U . . .
H8B H 0.052390 0.418647 0.335457 0.058 Uiso 1 1 calc R U . . .
H8C H 0.288251 0.515700 0.329154 0.058 Uiso 1 1 calc R U . . .

loop_
_atom_site_aniso_label
_atom_site_aniso_U_11
_atom_site_aniso_U_22
_atom_site_aniso_U_33
_atom_site_aniso_U_23
_atom_site_aniso_U_13
_atom_site_aniso_U_12
Zn1 0.0331(3) 0.0289(3) 0.0295(3) 0.00787(19) 0.01106(18) 0.0206(2)
O3 0.0440(10) 0.0291(9) 0.0310(9) 0.0064(7) 0.0095(7) 0.0228(8)
O2 0.0507(10) 0.0439(11) 0.0290(8) 0.0146(8) 0.0188(8) 0.0349(9)
O1 0.0455(10) 0.0403(10) 0.0400(9) 0.0123(8) 0.0218(8) 0.0314(9)
O4 0.0380(10) 0.0338(10) 0.0733(14) 0.0201(10) 0.0253(9) 0.0209(8)
N1 0.0322(10) 0.0307(11) 0.0308(10) 0.0100(9) 0.0115(8) 0.0170(9)
C4 0.0242(11) 0.0276(12) 0.0300(12) 0.0054(10) 0.0089(9) 0.0138(9)
C5 0.0250(11) 0.0268(12) 0.0279(11) 0.0068(10) 0.0097(9) 0.0143(9)
C6 0.0281(11) 0.0290(12) 0.0287(12) 0.0061(10) 0.0096(9) 0.0159(10)
C2 0.0347(13) 0.0399(14) 0.0263(12) 0.0058(11) 0.0117(10) 0.0183(11)
C3 0.0348(12) 0.0325(13) 0.0314(12) 0.0042(11) 0.0123(10) 0.0198(11)
C7 0.0263(11) 0.0245(12) 0.0318(12) 0.0076(10) 0.0121(9) 0.0134(9)
C8 0.0468(15) 0.0390(15) 0.0372(14) 0.0178(12) 0.0152(12) 0.0237(12)

loop_
_atom_type_symbol
_atom_type_description
_atom_type_scat_dispersion_real
_atom_type_scat_dispersion_imag
_atom_type_scat_source
C C 0.0181 0.0091 'International Tables Vol C Tables 4.2.6.8 and 6.1.1.4'
H H 0.0000 0.0000 'International Tables Vol C Tables 4.2.6.8 and 6.1.1.4'
N N 0.0311 0.0180 'International Tables Vol C Tables 4.2.6.8 and 6.1.1.4'
O O 0.0492 0.0322 'International Tables Vol C Tables 4.2.6.8 and 6.1.1.4'
Zn Zn -1.5491 0.6778 'International Tables Vol C Tables 4.2.6.8 and 6.1.1.4'

loop_
_geom_angle_atom_site_label_1
_geom_angle_atom_site_label_2
_geom_angle_atom_site_label_3
_geom_angle
_geom_angle_site_symmetry_1
_geom_angle_site_symmetry_3
_geom_angle_publ_flag
O2 Zn1 O2 180.0 2_657 . ?
O2 Zn1 O3 91.94(6) 2_657 . ?
O2 Zn1 O3 88.05(6) . . ?
O2 Zn1 O3 88.05(6) 2_657 2_657 ?
O2 Zn1 O3 91.95(6) . 2_657 ?
O3 Zn1 O3 180.00(10) . 2_657 ?
O2 Zn1 O4 89.61(7) 2_657 2_657 ?
O2 Zn1 O4 90.39(7) . 2_657 ?
O3 Zn1 O4 87.39(7) . 2_657 ?
O3 Zn1 O4 92.61(7) 2_657 2_657 ?
O2 Zn1 O4 90.39(7) 2_657 . ?
O2 Zn1 O4 89.61(7) . . ?
O3 Zn1 O4 92.61(8) . . ?
O3 Zn1 O4 87.39(7) 2_657 . ?
O4 Zn1 O4 180.0 2_657 . ?
C4 O3 Zn1 120.90(14) . . ?
C7 O2 Zn1 129.54(14) . . ?
Zn1 O4 H4W 118.6 . . ?
Zn1 O4 H4O 125.6 . . ?
H4W O4 H4O 108.6 . . ?
C6 N1 C2 119.0(2) . . ?
C6 N1 C8 120.9(2) . . ?
C2 N1 C8 120.0(2) . . ?
O3 C4 C3 120.9(2) . . ?
O3 C4 C5 124.7(2) . . ?
C3 C4 C5 114.4(2) . . ?
C6 C5 C4 119.6(2) . . ?
C6 C5 C7 117.22(19) . . ?
C4 C5 C7 123.1(2) . . ?
N1 C6 C5 123.2(2) . . ?
N1 C6 H6 118.4 . . ?
C5 C6 H6 118.4 . . ?
C3 C2 N1 121.3(2) . . ?
C3 C2 H2 119.4 . . ?
N1 C2 H2 119.4 . . ?
C2 C3 C4 122.5(2) . . ?
C2 C3 H3 118.8 . . ?
C4 C3 H3 118.8 . . ?
O1 C7 O2 122.9(2) . . ?
O1 C7 C5 117.3(2) . . ?
O2 C7 C5 119.88(19) . . ?
N1 C8 H8A 109.5 . . ?
N1 C8 H8B 109.5 . . ?
H8A C8 H8B 109.5 . . ?
N1 C8 H8C 109.5 . . ?
H8A C8 H8C 109.5 . . ?
H8B C8 H8C 109.5 . . ?

loop_
_geom_bond_atom_site_label_1
_geom_bond_atom_site_label_2
_geom_bond_distance
_geom_bond_site_symmetry_2
_geom_bond_publ_flag
Zn1 O2 2.0249(15) 2_657 ?
Zn1 O2 2.0250(15) . ?
Zn1 O3 2.0701(16) . ?
Zn1 O3 2.0701(16) 2_657 ?
Zn1 O4 2.1794(19) 2_657 ?
Zn1 O4 2.1794(19) . ?
O3 C4 1.268(3) . ?
O2 C7 1.256(3) . ?
O1 C7 1.255(3) . ?
O4 H4W 0.8352 . ?
O4 H4O 0.8223 . ?
N1 C6 1.346(3) . ?
N1 C2 1.366(3) . ?
N1 C8 1.468(3) . ?
C4 C3 1.428(3) . ?
C4 C5 1.450(3) . ?
C5 C6 1.363(3) . ?
C5 C7 1.504(3) . ?
C6 H6 0.9300 . ?
C2 C3 1.344(4) . ?
C2 H2 0.9300 . ?
C3 H3 0.9300 . ?
C8 H8A 0.9600 . ?
C8 H8B 0.9600 . ?
C8 H8C 0.9600 . ?

loop_
_geom_torsion_atom_site_label_1
_geom_torsion_atom_site_label_2
_geom_torsion_atom_site_label_3
_geom_torsion_atom_site_label_4
_geom_torsion
_geom_torsion_site_symmetry_1
_geom_torsion_site_symmetry_2
_geom_torsion_site_symmetry_3
_geom_torsion_site_symmetry_4
_geom_torsion_publ_flag
Zn1 O3 C4 C3 149.31(17) . . . . ?
Zn1 O3 C4 C5 -31.8(3) . . . . ?
O3 C4 C5 C6 179.4(2) . . . . ?
C3 C4 C5 C6 -1.7(3) . . . . ?
O3 C4 C5 C7 -4.0(3) . . . . ?
C3 C4 C5 C7 174.9(2) . . . . ?
C2 N1 C6 C5 1.7(3) . . . . ?
C8 N1 C6 C5 178.1(2) . . . . ?
C4 C5 C6 N1 -0.1(3) . . . . ?
C7 C5 C6 N1 -176.9(2) . . . . ?
C6 N1 C2 C3 -1.5(3) . . . . ?
C8 N1 C2 C3 -177.9(2) . . . . ?
N1 C2 C3 C4 -0.4(4) . . . . ?
O3 C4 C3 C2 -179.1(2) . . . . ?
C5 C4 C3 C2 1.9(3) . . . . ?
Zn1 O2 C7 O1 174.06(17) . . . . ?
Zn1 O2 C7 C5 -5.9(3) . . . . ?
C6 C5 C7 O1 22.0(3) . . . . ?
C4 C5 C7 O1 -154.7(2) . . . . ?
C6 C5 C7 O2 -158.0(2) . . . . ?
C4 C5 C7 O2 25.3(3) . . . . ?

_cod_database_fobs_code 2108783
